data_7154991
loop_
_publ_author_name
'Wong, Yuk Fai'
'Wang, Zhaobin'
'Sun, Jianwei'

_publ_section_title
;
 Chiral phosphoric acid catalyzed asymmetric addition of naphthols to
 para-quinone methides.
;
_journal_issue 24
_journal_name_full 'Organic &amp; biomolecular chemistry'
_journal_page_first 5751
_journal_page_last 5754
_journal_paper_doi 10.1039/c6ob00125d
_journal_volume 14
_journal_year 2016
_chemical_formula_moiety 'C21 H16 O2 S'
_chemical_formula_sum 'C21 H16 O2 S'
_chemical_formula_weight 332.40
_chemical_name_systematic (S)-1-((4-Hydroxyphenyl)(thiophen-3-yl)methyl)naphthalen-2-ol
_space_group_crystal_system orthorhombic
_space_group_IT_number 19
_space_group_name_Hall 'P 2ac 2ab'
_space_group_name_H-M_alt 'P 21 21 21'
_symmetry_space_group_name_Hall 'P 2ac 2ab'
_symmetry_space_group_name_H-M 'P 21 21 21'
_atom_sites_solution_hydrogens geom
_atom_sites_solution_primary iterative
_audit_creation_date 2016-02-22
_audit_creation_method
;
Olex2 1.2
(compiled 2016.02.19 svn.r3266 for OlexSys, GUI svn.r5155)
;
_audit_update_record
;
2016-02-22 deposited with the CCDC.
2016-02-24 downloaded from the CCDC.
;
_cell_angle_alpha 90
_cell_angle_beta 90
_cell_angle_gamma 90
_cell_formula_units_Z 4
_cell_length_a 10.2816(3)
_cell_length_b 10.4360(3)
_cell_length_c 15.0467(5)
_cell_measurement_reflns_used 5423
_cell_measurement_temperature 100.00(10)
_cell_measurement_theta_max 74.9790
_cell_measurement_theta_min 5.1500
_cell_volume 1614.49(9)
_computing_cell_refinement
;
CrysAlisPro, Agilent Technologies,
Version 1.171.37.35 (release 13-08-2014 CrysAlis171 .NET)
(compiled Aug 13 2014,18:06:01)
;
_computing_data_collection
;
CrysAlisPro, Agilent Technologies,
Version 1.171.37.35 (release 13-08-2014 CrysAlis171 .NET)
(compiled Aug 13 2014,18:06:01)
;
_computing_data_reduction
;
CrysAlisPro, Agilent Technologies,
Version 1.171.37.35 (release 13-08-2014 CrysAlis171 .NET)
(compiled Aug 13 2014,18:06:01)
;
_computing_molecular_graphics 'Olex2 (Dolomanov et al., 2009)'
_computing_publication_material 'Olex2 (Dolomanov et al., 2009)'
_computing_structure_refinement 'ShelXL (Sheldrick, 2015)'
_computing_structure_solution
;
Superflip (Palatinus & Chapuis, 2007;Palatinus & van der Lee, 2008;
Palatinus et al., 2012)
;
_diffrn_ambient_environment N~2~
_diffrn_ambient_temperature 100.00(10)
_diffrn_detector 'CCD plate'
_diffrn_detector_area_resol_mean 10.3587
_diffrn_detector_type Atlas
_diffrn_measured_fraction_theta_full 0.971
_diffrn_measured_fraction_theta_max 0.972
_diffrn_measurement_details
;
  1 omega   41.00   91.00   1.0000   12.0000
omega____ theta____ kappa____ phi______ frames
    -      110.5703  -30.0000  120.0000 50

  2 omega  -96.00   -2.00   1.0000    3.0000
omega____ theta____ kappa____ phi______ frames
    -      -40.8203  125.0000  -30.0000 94

  3 omega -115.00  -12.00   1.0000    3.0000
omega____ theta____ kappa____ phi______ frames
    -      -40.8203  -57.0000  150.0000 103

  4 omega -120.00   -7.00   1.0000    3.0000
omega____ theta____ kappa____ phi______ frames
    -      -40.8203  -77.0000  -90.0000 113

  5 omega   50.00  177.00   1.0000   12.0000
omega____ theta____ kappa____ phi______ frames
    -      110.5703   15.0000   60.0000 127

  6 omega   92.00  175.00   1.0000   12.0000
omega____ theta____ kappa____ phi______ frames
    -      110.5703   45.0000  -60.0000 83

  7 omega  108.00  177.00   1.0000   12.0000
omega____ theta____ kappa____ phi______ frames
    -      110.5703  111.0000 -120.0000 69

  8 omega   56.00  140.00   1.0000   12.0000
omega____ theta____ kappa____ phi______ frames
    -      110.5703  -61.0000 -180.0000 84

  9 omega   67.00  114.00   1.0000   12.0000
omega____ theta____ kappa____ phi______ frames
    -      110.5703 -111.0000  -30.0000 47

 10 omega   36.00  128.00   1.0000   12.0000
omega____ theta____ kappa____ phi______ frames
    -      110.5703  -61.0000  -60.0000 92

 11 omega   34.00  108.00   1.0000   12.0000
omega____ theta____ kappa____ phi______ frames
    -      110.5703  -94.0000 -180.0000 74

 12 omega   27.00  108.00   1.0000   12.0000
omega____ theta____ kappa____ phi______ frames
    -      110.5703  -94.0000   90.0000 81
;
_diffrn_measurement_device 'kappa diffractometer'
_diffrn_measurement_device_type 'SuperNova, Dual, Cu at zero, Atlas'
_diffrn_measurement_method '\w scans'
_diffrn_orient_matrix_UB_11 -0.1343166000
_diffrn_orient_matrix_UB_12 -0.0195389000
_diffrn_orient_matrix_UB_13 -0.0439836000
_diffrn_orient_matrix_UB_21 -0.0665777000
_diffrn_orient_matrix_UB_22 0.0501160000
_diffrn_orient_matrix_UB_23 0.0846953000
_diffrn_orient_matrix_UB_31 0.0057769000
_diffrn_orient_matrix_UB_32 0.1372813000
_diffrn_orient_matrix_UB_33 -0.0370701000
_diffrn_radiation_monochromator mirror
_diffrn_radiation_probe x-ray
_diffrn_radiation_type CuK\a
_diffrn_radiation_wavelength 1.54184
_diffrn_reflns_av_R_equivalents 0.0261
_diffrn_reflns_av_unetI/netI 0.0272
_diffrn_reflns_Laue_measured_fraction_full 0.971
_diffrn_reflns_Laue_measured_fraction_max 0.972
_diffrn_reflns_limit_h_max 12
_diffrn_reflns_limit_h_min -11
_diffrn_reflns_limit_k_max 12
_diffrn_reflns_limit_k_min -7
_diffrn_reflns_limit_l_max 17
_diffrn_reflns_limit_l_min -17
_diffrn_reflns_number 8852
_diffrn_reflns_point_group_measured_fraction_full 0.977
_diffrn_reflns_point_group_measured_fraction_max 0.977
_diffrn_reflns_theta_full 66.500
_diffrn_reflns_theta_max 66.966
_diffrn_reflns_theta_min 5.158
_diffrn_source 'sealed X-ray tube'
_diffrn_source_current 0.80
_diffrn_source_power 0.040
_diffrn_source_target Cu
_diffrn_source_type 'SuperNova (Cu) X-ray Source'
_diffrn_source_voltage 50
_exptl_absorpt_coefficient_mu 1.852
_exptl_absorpt_correction_T_max 1.00000
_exptl_absorpt_correction_T_min 0.77575
_exptl_absorpt_correction_type multi-scan
_exptl_absorpt_process_details
;
CrysAlisPro, Agilent Technologies,
Version 1.171.37.35 (release 13-08-2014 CrysAlis171 .NET)
(compiled Aug 13 2014,18:06:01)
Empirical absorption correction using spherical harmonics,
 implemented in SCALE3 ABSPACK scaling algorithm.
;
_exptl_crystal_colour red
_exptl_crystal_colour_primary red
_exptl_crystal_density_diffrn 1.368
_exptl_crystal_density_method 'not measured'
_exptl_crystal_description needle
_exptl_crystal_F_000 696
_exptl_crystal_recrystallization_method 'Re-crystallisation from solvent: hexane and ethyl acetate'
_exptl_crystal_size_max 0.3
_exptl_crystal_size_mid 0.1
_exptl_crystal_size_min 0.05
_refine_diff_density_max 0.629
_refine_diff_density_min -0.421
_refine_diff_density_rms 0.071
_refine_ls_abs_structure_details
;
 Flack x determined using 1090 quotients [(I+)-(I-)]/[(I+)+(I-)]
 (Parsons, Flack and Wagner, Acta Cryst. B69 (2013) 249-259).
;
_refine_ls_abs_structure_Flack 0.056(14)
_refine_ls_extinction_method none
_refine_ls_goodness_of_fit_ref 1.000
_refine_ls_hydrogen_treatment constr
_refine_ls_matrix_type full
_refine_ls_number_parameters 237
_refine_ls_number_reflns 2811
_refine_ls_number_restraints 100
_refine_ls_restrained_S_all 1.039
_refine_ls_R_factor_all 0.0585
_refine_ls_R_factor_gt 0.0570
_refine_ls_shift/su_max 0.000
_refine_ls_shift/su_mean 0.000
_refine_ls_structure_factor_coef Fsqd
_refine_ls_weighting_details 'w=1/[\s^2^(Fo^2^)+(0.0960P)^2^+1.3070P] where P=(Fo^2^+2Fc^2^)/3'
_refine_ls_weighting_scheme calc
_refine_ls_wR_factor_gt 0.1486
_refine_ls_wR_factor_ref 0.1503
_reflns_Friedel_coverage 0.742
_reflns_Friedel_fraction_full 0.985
_reflns_Friedel_fraction_max 0.985
_reflns_number_gt 2705
_reflns_number_total 2811
_reflns_threshold_expression 'I > 2\s(I)'
_cod_data_source_file c6ob00125d2.cif
_cod_data_source_block yong13a
_cod_depositor_comments 'Adding full bibliography for 7154991.cif.'
_cod_original_cell_volume 1614.50(8)
_cod_database_code 7154991
_chemical_oxdiff_formula 'S1 O2 ph3'
_shelx_space_group_comment
;
The symmetry employed for this shelxl refinement is uniquely defined
by the following loop, which should always be used as a source of
symmetry information in preference to the above space-group names.
They are only intended as comments.
;
_reflns_odcompleteness_completeness 99.94
_reflns_odcompleteness_iscentric 1
_reflns_odcompleteness_theta 68.13
_olex2_refinement_description
;
1. Fixed Uiso
 At 1.2 times of:
  All C(H) groups
 At 1.5 times of:
  All O(H) groups
2. Restrained distances
 C23-C24 = C23A-C24A
 1.38 with sigma of 0.01
 O2-C24 = O2A-C24A
 1.4 with sigma of 0.02
 C25-C23
 2.4 with sigma of 0.02
 O2-C25
 2.43 with sigma of 0.04
 C25A-O2A
 2.43 with sigma of 0.04
 O2-C23
 2.43 with sigma of 0.04
 O2A-C23A
 2.43 with sigma of 0.04
 C26-C21 \\sim C25-C26 \\sim C24-C25 \\sim C23-C24 \\sim C22-C23 \\sim C22-C21
 with sigma of 0.02
 C26A-C21 \\sim C26A-C25A \\sim C25A-C24A \\sim C24A-C23A \\sim C23A-C22A \\sim
C22A-C21
 with sigma of 0.02
 O2-C24 \\sim O2A-C24A
 with sigma of 0.02
 O2-C25 \\sim O2-C23 \\sim O2A-C25A \\sim O2A-C23A
 with sigma of 0.02
3. Restrained planarity
 C21, C22, C23, C24, C25, C26
 with sigma of 0.1
 C21, C22A, C23A, C24A, C25A, C26A
 with sigma of 0.1
4. Rigid bond restraints
 C21, C22, C23, C24, C25, C26
 with sigma for 1-2 distances of 0.005 and sigma for 1-3 distances of 0.002
5. Uiso/Uaniso restraints and constraints
C21 \\sim C22 \\sim C23 \\sim C24 \\sim C25 \\sim C26: within 1.5A with sigma
of 0.015 and sigma for terminal atoms of 0.008
Uanis(C26) = Uanis(C26A)
Uanis(C25) = Uanis(C25A)
Uanis(C22) = Uanis(C22A)
Uanis(C24) = Uanis(C24A)
Uanis(C23) = Uanis(C23A)
Uanis(O2) = Uanis(O2A)
6. Others
 Fixed Sof: O2(0.7) O2A(0.3) C22(0.7) H22(0.7) C22A(0.3) H22A(0.3) C23(0.7)
 H23(0.7) C23A(0.3) H23A(0.3) C24(0.7) C24A(0.3) C25(0.7) H25(0.7) C25A(0.3)
 H25A(0.3) C26(0.7) H26(0.7) C26A(0.3) H26A(0.3)
7.a Ternary CH refined with riding coordinates:
 C10(H10)
7.b Aromatic/amide H refined with riding coordinates:
 C1(H1A), C3(H3), C4(H4), C13(H13), C14(H14), C16(H16), C17(H17), C18(H18),
 C19(H19), C22(H22), C22A(H22A), C23(H23), C23A(H23A), C25(H25), C25A(H25A),
 C26(H26), C26A(H26A)
7.c Idealised tetrahedral OH refined as rotating group:
 O1(H1), O2(H2)
;
_shelx_shelxl_version_number 2014/7
_olex2_date_sample_data_collection 2016-02-22
_olex2_submission_special_instructions 'No special instructions were received'

loop_
_space_group_symop_operation_xyz
'x, y, z'
'-x+1/2, -y, z+1/2'
'x+1/2, -y+1/2, -z'
'-x, y+1/2, -z+1/2'

loop_
_atom_site_label
_atom_site_type_symbol
_atom_site_fract_x
_atom_site_fract_y
_atom_site_fract_z
_atom_site_U_iso_or_equiv
_atom_site_adp_type
_atom_site_occupancy
_atom_site_site_symmetry_order
_atom_site_calc_flag
_atom_site_refinement_flags_posn
_atom_site_refinement_flags_adp
_atom_site_refinement_flags_occupancy
_atom_site_disorder_assembly
_atom_site_disorder_group
S1 S 0.10474(13) 0.80350(14) 0.25416(10) 0.0521(4) Uani 1 1 d . . . . .
O1 O 0.2477(3) 0.3337(3) 0.3352(2) 0.0415(8) Uani 1 1 d . . . . .
H1 H 0.2940 0.3762 0.3705 0.062 Uiso 1 1 calc GR . . . .
O2 O 0.5850(18) 0.367(2) 0.6236(10) 0.043(3) Uani 0.7 1 d D . P A 1
H2 H 0.6377 0.3059 0.6174 0.064 Uiso 1 1 calc GR . . A 1
O2A O 0.561(5) 0.366(5) 0.618(2) 0.043(3) Uani 0.3 1 d D . P B 2
C1 C 0.1853(4) 0.6570(5) 0.2393(3) 0.0346(10) Uani 1 1 d . . . . .
H1A H 0.1556 0.5863 0.2052 0.041 Uiso 1 1 calc R . . . .
C2 C 0.3042(4) 0.6640(4) 0.2883(3) 0.0278(9) Uani 1 1 d . . . . .
C3 C 0.3211(4) 0.7834(4) 0.3323(3) 0.0293(9) Uani 1 1 d . . . . .
H3 H 0.3952 0.8022 0.3677 0.035 Uiso 1 1 calc R . . . .
C4 C 0.2225(5) 0.8685(4) 0.3197(3) 0.0374(11) Uani 1 1 d . . . . .
H4 H 0.2198 0.9524 0.3440 0.045 Uiso 1 1 calc R . . . .
C10 C 0.4062(4) 0.5590(4) 0.2852(3) 0.0253(8) Uani 1 1 d . . . . .
H10 H 0.4846 0.5996 0.2577 0.030 Uiso 1 1 calc R . . . .
C11 C 0.3687(4) 0.4508(4) 0.2228(3) 0.0278(9) Uani 1 1 d . . . . .
C12 C 0.2962(4) 0.3466(4) 0.2496(3) 0.0326(9) Uani 1 1 d . . . . .
C13 C 0.2658(5) 0.2434(4) 0.1930(3) 0.0359(10) Uani 1 1 d . . . . .
H13 H 0.2165 0.1731 0.2147 0.043 Uiso 1 1 calc R . . . .
C14 C 0.3071(4) 0.2444(4) 0.1074(3) 0.0356(10) Uani 1 1 d . . . . .
H14 H 0.2880 0.1738 0.0696 0.043 Uiso 1 1 calc R . . . .
C15 C 0.3789(4) 0.3502(4) 0.0737(3) 0.0294(9) Uani 1 1 d . . . . .
C16 C 0.4264(5) 0.3512(5) -0.0153(3) 0.0371(10) Uani 1 1 d . . . . .
H16 H 0.4104 0.2797 -0.0528 0.044 Uiso 1 1 calc R . . . .
C17 C 0.4944(5) 0.4531(5) -0.0472(3) 0.0390(11) Uani 1 1 d . . . . .
H17 H 0.5255 0.4524 -0.1067 0.047 Uiso 1 1 calc R . . . .
C18 C 0.5189(5) 0.5595(5) 0.0078(3) 0.0377(10) Uani 1 1 d . . . . .
H18 H 0.5639 0.6316 -0.0155 0.045 Uiso 1 1 calc R . . . .
C19 C 0.4785(4) 0.5600(4) 0.0942(3) 0.0323(9) Uani 1 1 d . . . . .
H19 H 0.4976 0.6322 0.1305 0.039 Uiso 1 1 calc R . . . .
C20 C 0.4082(4) 0.4548(4) 0.1316(3) 0.0268(8) Uani 1 1 d . . . . .
C21 C 0.4521(4) 0.5100(4) 0.3765(3) 0.0249(8) Uani 1 1 d D U . . .
C22 C 0.3938(15) 0.5451(16) 0.4574(7) 0.0295(15) Uani 0.7 1 d D U P A 1
H22 H 0.3227 0.6031 0.4598 0.035 Uiso 0.7 1 calc R . P A 1
C22A C 0.410(4) 0.558(4) 0.4563(15) 0.0295(15) Uani 0.3 1 d D . P B 2
H22A H 0.3481 0.6251 0.4516 0.035 Uiso 0.3 1 calc R . P B 2
C23 C 0.4469(10) 0.4892(6) 0.5351(7) 0.0275(17) Uani 0.7 1 d D U P A 1
H23 H 0.4040 0.5082 0.5894 0.033 Uiso 0.7 1 calc R . P A 1
C23A C 0.442(3) 0.525(2) 0.5418(19) 0.0275(17) Uani 0.3 1 d D . P B 2
H23A H 0.4174 0.5680 0.5947 0.033 Uiso 0.3 1 calc R . P B 2
C24 C 0.5496(9) 0.4135(11) 0.5403(8) 0.0322(19) Uani 0.7 1 d D U P A 1
C24A C 0.515(3) 0.418(3) 0.536(2) 0.0322(19) Uani 0.3 1 d D . P B 2
C25 C 0.6056(19) 0.375(2) 0.4613(10) 0.0308(18) Uani 0.7 1 d D U P A 1
H25 H 0.6751 0.3147 0.4616 0.037 Uiso 0.7 1 calc R . P A 1
C25A C 0.585(5) 0.382(6) 0.460(2) 0.0308(18) Uani 0.3 1 d D . P B 2
H25A H 0.6611 0.3318 0.4677 0.037 Uiso 0.3 1 calc R . P B 2
C26 C 0.560(2) 0.424(2) 0.3820(13) 0.026(2) Uani 0.7 1 d D U P A 1
H26 H 0.6021 0.3993 0.3285 0.031 Uiso 0.7 1 calc R . P A 1
C26A C 0.548(5) 0.417(6) 0.377(3) 0.026(2) Uani 0.3 1 d D . P B 2
H26A H 0.5849 0.3811 0.3244 0.031 Uiso 0.3 1 calc R . P B 2

loop_
_atom_site_aniso_label
_atom_site_aniso_U_11
_atom_site_aniso_U_22
_atom_site_aniso_U_33
_atom_site_aniso_U_23
_atom_site_aniso_U_13
_atom_site_aniso_U_12
S1 0.0492(7) 0.0585(8) 0.0485(7) 0.0034(6) -0.0057(6) 0.0144(6)
O1 0.0411(18) 0.048(2) 0.0359(17) 0.0019(15) 0.0028(14) -0.0192(16)
O2 0.045(9) 0.0391(18) 0.043(3) 0.004(2) -0.018(3) 0.011(5)
O2A 0.045(9) 0.0391(18) 0.043(3) 0.004(2) -0.018(3) 0.011(5)
C1 0.031(2) 0.038(2) 0.034(2) 0.0018(19) 0.0017(18) 0.0143(18)
C2 0.0262(19) 0.030(2) 0.0273(19) 0.0053(16) -0.0011(16) -0.0016(16)
C3 0.028(2) 0.029(2) 0.030(2) 0.0047(16) 0.0067(17) -0.0052(16)
C4 0.052(3) 0.028(2) 0.033(2) 0.0042(18) 0.018(2) 0.001(2)
C10 0.0245(18) 0.0238(18) 0.0275(19) 0.0027(14) 0.0020(16) -0.0006(16)
C11 0.0253(18) 0.0264(19) 0.032(2) 0.0007(16) -0.0018(16) 0.0031(15)
C12 0.0257(18) 0.033(2) 0.039(2) 0.003(2) -0.0052(19) -0.0040(17)
C13 0.035(2) 0.029(2) 0.044(3) 0.0039(19) -0.010(2) -0.0036(19)
C14 0.031(2) 0.027(2) 0.049(3) -0.0040(19) -0.012(2) 0.0042(17)
C15 0.0278(19) 0.0270(19) 0.033(2) -0.0038(17) -0.0089(17) 0.0079(16)
C16 0.033(2) 0.042(2) 0.037(2) -0.0098(19) -0.0054(19) 0.0128(19)
C17 0.039(2) 0.049(3) 0.030(2) -0.006(2) 0.0005(18) 0.012(2)
C18 0.038(2) 0.041(2) 0.034(2) 0.0010(19) 0.0057(19) 0.0054(19)
C19 0.035(2) 0.030(2) 0.032(2) 0.0018(17) 0.0017(18) 0.0046(18)
C20 0.0258(18) 0.0211(17) 0.033(2) -0.0004(15) -0.0044(16) 0.0082(15)
C21 0.0231(18) 0.0233(17) 0.0281(18) 0.0038(15) -0.0009(15) -0.0023(15)
C22 0.024(4) 0.028(4) 0.036(2) 0.004(2) 0.0076(19) -0.002(3)
C22A 0.024(4) 0.028(4) 0.036(2) 0.004(2) 0.0076(19) -0.002(3)
C23 0.037(2) 0.026(5) 0.020(2) -0.004(3) 0.0007(19) -0.013(4)
C23A 0.037(2) 0.026(5) 0.020(2) -0.004(3) 0.0007(19) -0.013(4)
C24 0.032(6) 0.033(2) 0.032(2) 0.0015(19) -0.012(3) -0.013(3)
C24A 0.032(6) 0.033(2) 0.032(2) 0.0015(19) -0.012(3) -0.013(3)
C25 0.025(7) 0.026(3) 0.042(2) -0.0005(18) -0.010(3) 0.003(3)
C25A 0.025(7) 0.026(3) 0.042(2) -0.0005(18) -0.010(3) 0.003(3)
C26 0.026(4) 0.022(3) 0.030(3) -0.006(2) -0.002(2) -0.002(4)
C26A 0.026(4) 0.022(3) 0.030(3) -0.006(2) -0.002(2) -0.002(4)

loop_
_atom_type_symbol
_atom_type_description
_atom_type_scat_dispersion_real
_atom_type_scat_dispersion_imag
_atom_type_scat_source
C C 0.0181 0.0091 'International Tables Vol C Tables 4.2.6.8 and 6.1.1.4'
H H 0.0000 0.0000 'International Tables Vol C Tables 4.2.6.8 and 6.1.1.4'
O O 0.0492 0.0322 'International Tables Vol C Tables 4.2.6.8 and 6.1.1.4'
S S 0.3331 0.5567 'International Tables Vol C Tables 4.2.6.8 and 6.1.1.4'

loop_
_geom_angle_atom_site_label_1
_geom_angle_atom_site_label_2
_geom_angle_atom_site_label_3
_geom_angle
C4 S1 C1 94.9(2)
C2 C1 S1 107.1(4)
C1 C2 C10 122.6(4)
C3 C2 C1 113.0(4)
C3 C2 C10 124.2(4)
C4 C3 C2 114.5(4)
C3 C4 S1 110.5(3)
C2 C10 C11 112.4(3)
C2 C10 C21 115.1(3)
C11 C10 C21 112.5(3)
C12 C11 C10 122.8(4)
C12 C11 C20 117.2(4)
C20 C11 C10 120.0(4)
O1 C12 C13 114.1(4)
C11 C12 O1 122.9(4)
C11 C12 C13 123.1(4)
C14 C13 C12 120.0(4)
C13 C14 C15 120.5(4)
C14 C15 C16 121.2(4)
C14 C15 C20 119.1(4)
C16 C15 C20 119.6(4)
C17 C16 C15 120.9(4)
C16 C17 C18 120.1(5)
C19 C18 C17 120.6(5)
C18 C19 C20 121.7(4)
C15 C20 C11 120.2(4)
C15 C20 C19 117.0(4)
C19 C20 C11 122.9(4)
C22 C21 C10 123.7(8)
C22 C21 C26 116.3(12)
C22A C21 C10 124(2)
C22A C21 C26A 119(3)
C26 C21 C10 119.9(8)
C26A C21 C10 117.1(19)
C21 C22 C23 116.3(14)
C21 C22A C23A 131(4)
C24 C23 C22 127.1(11)
C24A C23A C22A 106(3)
C23 C24 O2 118.1(7)
C23 C24 C25 117.3(8)
C25 C24 O2 124.2(7)
C23A C24A O2A 115.7(16)
C23A C24A C25A 124(2)
C25A C24A O2A 115.9(15)
C24 C25 C26 119.4(10)
C26A C25A C24A 123(3)
C25 C26 C21 123.3(13)
C25A C26A C21 113(3)

loop_
_geom_bond_atom_site_label_1
_geom_bond_atom_site_label_2
_geom_bond_distance
S1 C1 1.753(5)
S1 C4 1.702(6)
O1 C12 1.387(6)
O2 C24 1.394(8)
O2A C24A 1.424(15)
C1 C2 1.429(6)
C2 C3 1.422(6)
C2 C10 1.518(6)
C3 C4 1.362(7)
C10 C11 1.519(6)
C10 C21 1.539(5)
C11 C12 1.379(6)
C11 C20 1.431(6)
C12 C13 1.408(7)
C13 C14 1.357(7)
C14 C15 1.421(7)
C15 C16 1.425(7)
C15 C20 1.429(6)
C16 C17 1.360(8)
C17 C18 1.408(7)
C18 C19 1.365(7)
C19 C20 1.431(6)
C21 C22 1.406(11)
C21 C22A 1.37(2)
C21 C26 1.428(12)
C21 C26A 1.39(2)
C22 C23 1.416(13)
C22A C23A 1.37(2)
C23 C24 1.321(8)
C23A C24A 1.349(12)
C24 C25 1.381(10)
C24A C25A 1.388(19)
C25 C26 1.382(11)
C25A C26A 1.36(2)

loop_
_geom_torsion_atom_site_label_1
_geom_torsion_atom_site_label_2
_geom_torsion_atom_site_label_3
_geom_torsion_atom_site_label_4
_geom_torsion
S1 C1 C2 C3 -0.3(4)
S1 C1 C2 C10 -174.7(3)
O1 C12 C13 C14 179.8(4)
O2 C24 C25 C26 178(2)
O2A C24A C25A C26A 176(6)
C1 S1 C4 C3 -0.8(3)
C1 C2 C3 C4 -0.3(5)
C1 C2 C10 C11 1.9(5)
C1 C2 C10 C21 -128.7(4)
C2 C3 C4 S1 0.7(5)
C2 C10 C11 C12 -88.6(5)
C2 C10 C11 C20 91.0(4)
C2 C10 C21 C22 8.4(8)
C2 C10 C21 C22A -2.1(16)
C2 C10 C21 C26 -171.6(14)
C2 C10 C21 C26A -178(4)
C3 C2 C10 C11 -171.8(4)
C3 C2 C10 C21 57.6(5)
C4 S1 C1 C2 0.6(3)
C10 C2 C3 C4 174.0(4)
C10 C11 C12 O1 2.2(6)
C10 C11 C12 C13 -177.2(4)
C10 C11 C20 C15 176.8(4)
C10 C11 C20 C19 -2.6(6)
C10 C21 C22 C23 178.9(5)
C10 C21 C22A C23A -179.8(17)
C10 C21 C26 C25 -179.2(19)
C10 C21 C26A C25A 178(4)
C11 C10 C21 C22 -122.1(7)
C11 C10 C21 C22A -132.6(16)
C11 C10 C21 C26 57.9(15)
C11 C10 C21 C26A 52(4)
C11 C12 C13 C14 -0.8(7)
C12 C11 C20 C15 -3.6(6)
C12 C11 C20 C19 177.0(4)
C12 C13 C14 C15 -1.2(7)
C13 C14 C15 C16 178.1(4)
C13 C14 C15 C20 0.7(6)
C14 C15 C16 C17 179.6(4)
C14 C15 C20 C11 1.7(6)
C14 C15 C20 C19 -178.9(4)
C15 C16 C17 C18 0.1(7)
C16 C15 C20 C11 -175.7(4)
C16 C15 C20 C19 3.7(6)
C16 C17 C18 C19 2.1(7)
C17 C18 C19 C20 -1.3(7)
C18 C19 C20 C11 177.7(4)
C18 C19 C20 C15 -1.7(6)
C20 C11 C12 O1 -177.4(4)
C20 C11 C12 C13 3.2(6)
C20 C15 C16 C17 -3.0(6)
C21 C10 C11 C12 43.3(5)
C21 C10 C11 C20 -137.1(4)
C21 C22 C23 C24 4.1(12)
C21 C22A C23A C24A -8(3)
C22 C21 C26 C25 1(3)
C22 C23 C24 O2 -179.1(14)
C22 C23 C24 C25 -6(2)
C22A C21 C26A C25A 2(6)
C22A C23A C24A O2A 180(4)
C22A C23A C24A C25A 23(5)
C23 C24 C25 C26 5(3)
C23A C24A C25A C26A -28(8)
C24 C25 C26 C21 -3(4)
C24A C25A C26A C21 12(8)
C26 C21 C22 C23 -1.2(13)
C26A C21 C22A C23A -4(3)
